data_7248136
loop_
_publ_author_name
'Hussain, Mohammed Noorul'
'Van Meervelt, Luc'
'Van Gerven, Tom'

_publ_section_title
;
 Crystallization of para-aminobenzoic acid forms from specific solvents
;
_journal_issue 11
_journal_name_full CrystEngComm
_journal_page_first 1647
_journal_page_last 1656
_journal_paper_doi 10.1039/D3CE01055D
_journal_volume 26
_journal_year 2024
_chemical_formula_moiety 'C3 H7 N O, C7 H7 N O2'
_chemical_formula_sum 'C10 H14 N2 O3'
_chemical_formula_weight 210.23
_space_group_crystal_system monoclinic
_space_group_IT_number 14
_space_group_name_Hall '-P 2yn'
_space_group_name_H-M_alt 'P 1 21/n 1'
_atom_sites_solution_hydrogens mixed
_atom_sites_solution_primary dual
_audit_creation_date 2021-03-10
_audit_creation_method
;
Olex2 1.3
(compiled 2020.11.12 svn.r5f609507 for OlexSys, GUI svn.r6272)
;
_audit_update_record
;
2023-07-05 deposited with the CCDC.	2024-02-12 downloaded from the CCDC.
;
_cell_angle_alpha 90
_cell_angle_beta 110.772(9)
_cell_angle_gamma 90
_cell_formula_units_Z 4
_cell_length_a 9.1603(7)
_cell_length_b 11.1181(8)
_cell_length_c 11.9004(9)
_cell_measurement_reflns_used 4010
_cell_measurement_temperature 293(2)
_cell_measurement_theta_max 26.9130
_cell_measurement_theta_min 2.9860
_cell_volume 1133.22(16)
_computing_cell_refinement 'CrysAlisPro 1.171.40.25a (Rigaku OD, 2018)'
_computing_data_collection 'CrysAlisPro 1.171.40.25a (Rigaku OD, 2018)'
_computing_data_reduction 'CrysAlisPro 1.171.40.25a (Rigaku OD, 2018)'
_computing_molecular_graphics 'Olex2 1.3 (Dolomanov et al., 2009)'
_computing_publication_material 'Olex2 1.3 (Dolomanov et al., 2009)'
_computing_structure_refinement 'SHELXL 2016/4 (Sheldrick, 2015)'
_computing_structure_solution 'SHELXT 2014/5 (Sheldrick, 2014)'
_diffrn_ambient_temperature 293(2)
_diffrn_detector 'CCD plate'
_diffrn_detector_area_resol_mean 15.9631
_diffrn_detector_type Eos
_diffrn_measured_fraction_theta_full 0.997
_diffrn_measured_fraction_theta_max 0.997
_diffrn_measurement_details
;
List of Runs (angles in degrees, time in seconds):

  # Type    Start    End  Width  t~exp~   \w     \q     \k     \f   Frames
#--------------------------------------------------------------------------
  1  \w    -20.00  25.00   1.00    5.00    --  -17.15 -99.00  90.00   45
  2  \w    -50.00  40.00   1.00    5.00    --   18.87 -57.00 -60.00   90
  3  \w    -50.00  40.00   1.00    5.00    --   18.87 -57.00-180.00   90
  4  \w    -51.00  49.00   1.00    5.00    --   18.87 -77.00  60.00  100
  5  \w    -87.00  13.00   1.00    5.00    --  -17.15 -77.00 -60.00  100
  6  \w    -20.00  10.00   1.00    5.00    --  -17.15 -99.00 150.00   30
  7  \w     -3.00  88.00   1.00    5.00    --   18.87  57.00  90.00   91
;
_diffrn_measurement_device 'four-circle diffractometer'
_diffrn_measurement_device_type 'SuperNova, Single source at offset/far, Eos'
_diffrn_measurement_method '\w scans'
_diffrn_orient_matrix_type 'CrysAlisPro convention (1999,Acta A55,543-557)'
_diffrn_orient_matrix_UB_11 0.0344677000
_diffrn_orient_matrix_UB_12 0.0391649000
_diffrn_orient_matrix_UB_13 -0.0305712000
_diffrn_orient_matrix_UB_21 -0.0201627000
_diffrn_orient_matrix_UB_22 0.0501505000
_diffrn_orient_matrix_UB_23 0.0283550000
_diffrn_orient_matrix_UB_31 0.0725418000
_diffrn_orient_matrix_UB_32 -0.0047044000
_diffrn_orient_matrix_UB_33 0.0482187000
_diffrn_radiation_monochromator mirror
_diffrn_radiation_probe x-ray
_diffrn_radiation_type 'Mo K\a'
_diffrn_radiation_wavelength 0.71073
_diffrn_reflns_av_R_equivalents 0.0218
_diffrn_reflns_av_unetI/netI 0.0170
_diffrn_reflns_Laue_measured_fraction_full 0.997
_diffrn_reflns_Laue_measured_fraction_max 0.997
_diffrn_reflns_limit_h_max 11
_diffrn_reflns_limit_h_min -11
_diffrn_reflns_limit_k_max 13
_diffrn_reflns_limit_k_min -13
_diffrn_reflns_limit_l_max 14
_diffrn_reflns_limit_l_min -14
_diffrn_reflns_number 11747
_diffrn_reflns_point_group_measured_fraction_full 0.997
_diffrn_reflns_point_group_measured_fraction_max 0.997
_diffrn_reflns_theta_full 25.242
_diffrn_reflns_theta_max 26.366
_diffrn_reflns_theta_min 2.433
_diffrn_source 'micro-focus sealed X-ray tube'
_diffrn_source_type 'SuperNova (Mo) X-ray Source'
_exptl_absorpt_coefficient_mu 0.092
_exptl_absorpt_correction_T_max 1.00000
_exptl_absorpt_correction_T_min 0.61161
_exptl_absorpt_correction_type multi-scan
_exptl_absorpt_process_details
;
CrysAlisPro 1.171.40.25a (Rigaku Oxford Diffraction, 2018)
Empirical absorption correction using spherical harmonics,
 implemented in SCALE3 ABSPACK scaling algorithm.
;
_exptl_crystal_colour colourless
_exptl_crystal_colour_primary colourless
_exptl_crystal_density_diffrn 1.232
_exptl_crystal_description block
_exptl_crystal_F_000 448
_exptl_crystal_size_max 0.5
_exptl_crystal_size_mid 0.45
_exptl_crystal_size_min 0.25
_refine_diff_density_max 0.207
_refine_diff_density_min -0.158
_refine_diff_density_rms 0.032
_refine_ls_extinction_coef 0.016(4)
_refine_ls_extinction_expression Fc^*^=kFc[1+0.001xFc^2^\l^3^/sin(2\q)]^-1/4^
_refine_ls_extinction_method 'SHELXL-2016/4 (Sheldrick 2016)'
_refine_ls_goodness_of_fit_ref 1.039
_refine_ls_hydrogen_treatment mixed
_refine_ls_matrix_type full
_refine_ls_number_parameters 151
_refine_ls_number_reflns 2308
_refine_ls_number_restraints 0
_refine_ls_restrained_S_all 1.039
_refine_ls_R_factor_all 0.0680
_refine_ls_R_factor_gt 0.0510
_refine_ls_shift/su_max 0.000
_refine_ls_shift/su_mean 0.000
_refine_ls_structure_factor_coef Fsqd
_refine_ls_weighting_details 'w=1/[\s^2^(Fo^2^)+(0.0717P)^2^+0.2611P] where P=(Fo^2^+2Fc^2^)/3'
_refine_ls_weighting_scheme calc
_refine_ls_wR_factor_gt 0.1402
_refine_ls_wR_factor_ref 0.1563
_reflns_Friedel_coverage 0.000
_reflns_number_gt 1676
_reflns_number_total 2308
_reflns_threshold_expression 'I > 2\s(I)'
_cod_data_source_file d3ce01055d2.cif
_cod_data_source_block cit1001
_cod_depositor_comments 'Adding full bibliography for 7248136.cif.'
_cod_database_code 7248136
_shelx_shelxl_version_number 2016/4
_chemical_oxdiff_formula 'C7 H6 N1 O2'
_chemical_oxdiff_usercomment 'PABA - DMF'
_shelx_space_group_comment
;
The symmetry employed for this shelxl refinement is uniquely defined
by the following loop, which should always be used as a source of
symmetry information in preference to the above space-group names.
They are only intended as comments.
;
_shelx_estimated_absorpt_t_max 0.977
_shelx_estimated_absorpt_t_min 0.955
_diffrn_oxdiff_ac4_digest_frames
;
01fd32562cb657f2b4fc8b0e6c31a7d0400002732d2
;
_reflns_odcompleteness_completeness 99.88
_reflns_odcompleteness_iscentric 1
_reflns_odcompleteness_theta 26.32
_olex2_refinement_description
;
1. Fixed Uiso
 At 1.2 times of:
  All C(H) groups
 At 1.5 times of:
  All C(H,H,H) groups
2.a Aromatic/amide H refined with riding coordinates:
 C8(H8), C2(H2A), C3(H3), C5(H5), C6(H6)
2.b Idealised Me refined as rotating group:
 C9(H9A,H9B,H9C), C10(H10A,H10B,H10C)
;
_olex2_submission_original_sample_id 'PABA + DMF'
_olex2_submission_special_instructions 'No special instructions were received'
_oxdiff_exptl_absorpt_empirical_details
;
Empirical correction (ABSPACK) includes:
- Absorption correction using spherical harmonics
- Frame scaling
;
_oxdiff_exptl_absorpt_empirical_full_max 1.569
_oxdiff_exptl_absorpt_empirical_full_min 0.651

loop_
_space_group_symop_operation_xyz
'x, y, z'
'-x+1/2, y+1/2, -z+1/2'
'-x, -y, -z'
'x-1/2, -y-1/2, z-1/2'

loop_
_atom_site_label
_atom_site_type_symbol
_atom_site_fract_x
_atom_site_fract_y
_atom_site_fract_z
_atom_site_U_iso_or_equiv
_atom_site_adp_type
_atom_site_occupancy
_atom_site_site_symmetry_order
_atom_site_calc_flag
_atom_site_refinement_flags_posn
_atom_site_refinement_flags_adp
_atom_site_refinement_flags_occupancy
_atom_site_disorder_assembly
_atom_site_disorder_group
N2 N 0.2030(2) 0.49049(15) 0.83961(14) 0.0674(5) Uani 1 1 d . . . . .
O3 O 0.2768(2) 0.46884(16) 0.67911(14) 0.0883(5) Uani 1 1 d . . . . .
C8 C 0.2828(3) 0.4395(2) 0.7801(2) 0.0773(6) Uani 1 1 d . . . . .
H8 H 0.348880 0.376358 0.817214 0.093 Uiso 1 1 calc R U . . .
C9 C 0.2128(5) 0.4499(3) 0.9575(3) 0.1296(13) Uani 1 1 d . . . . .
H9A H 0.112108 0.422100 0.954260 0.194 Uiso 1 1 calc R U . . .
H9B H 0.245814 0.515246 1.013570 0.194 Uiso 1 1 calc R U . . .
H9C H 0.286828 0.385303 0.983006 0.194 Uiso 1 1 calc R U . . .
C10 C 0.0925(3) 0.5849(3) 0.7847(2) 0.0963(8) Uani 1 1 d . . . . .
H10A H 0.074143 0.587829 0.700175 0.144 Uiso 1 1 calc R U . . .
H10B H 0.133793 0.660604 0.820803 0.144 Uiso 1 1 calc R U . . .
H10C H -0.003957 0.568882 0.796671 0.144 Uiso 1 1 calc R U . . .
O1 O 0.15364(18) 0.24941(14) 0.46285(14) 0.0785(5) Uani 1 1 d . . . . .
N1 N 0.4009(3) 0.1493(2) 0.03435(19) 0.0795(6) Uani 1 1 d . . . . .
C1 C 0.3707(2) 0.18289(17) 0.13358(16) 0.0576(5) Uani 1 1 d . . . . .
O2 O 0.35887(18) 0.37183(14) 0.51094(13) 0.0733(5) Uani 1 1 d . . . . .
C2 C 0.4627(2) 0.26811(18) 0.21386(17) 0.0622(5) Uani 1 1 d . . . . .
H2A H 0.547853 0.301491 0.199914 0.075 Uiso 1 1 calc R U . . .
C3 C 0.4303(2) 0.30354(18) 0.31269(16) 0.0591(5) Uani 1 1 d . . . . .
H3 H 0.493249 0.360644 0.364615 0.071 Uiso 1 1 calc R U . . .
C4 C 0.3038(2) 0.25497(16) 0.33633(15) 0.0526(4) Uani 1 1 d . . . . .
C5 C 0.2122(2) 0.17051(18) 0.25664(17) 0.0605(5) Uani 1 1 d . . . . .
H5 H 0.127160 0.137310 0.270831 0.073 Uiso 1 1 calc R U . . .
C6 C 0.2437(2) 0.13480(19) 0.15764(17) 0.0627(5) Uani 1 1 d . . . . .
H6 H 0.180115 0.077950 0.105779 0.075 Uiso 1 1 calc R U . . .
C7 C 0.2640(2) 0.29041(17) 0.44084(16) 0.0571(5) Uani 1 1 d . . . . .
H1A H 0.474(3) 0.176(2) 0.020(2) 0.087(8) Uiso 1 1 d . . . . .
H1B H 0.347(3) 0.097(2) -0.018(2) 0.085(8) Uiso 1 1 d . . . . .
H2 H 0.330(3) 0.392(3) 0.572(3) 0.112(10) Uiso 1 1 d . . . . .

loop_
_atom_site_aniso_label
_atom_site_aniso_U_11
_atom_site_aniso_U_22
_atom_site_aniso_U_33
_atom_site_aniso_U_23
_atom_site_aniso_U_13
_atom_site_aniso_U_12
N2 0.0938(12) 0.0586(9) 0.0557(9) -0.0046(7) 0.0337(8) -0.0006(9)
O3 0.1084(13) 0.0990(12) 0.0720(10) -0.0145(9) 0.0498(9) -0.0054(9)
C8 0.0885(16) 0.0685(13) 0.0750(14) -0.0098(11) 0.0291(12) 0.0017(11)
C9 0.238(4) 0.0902(19) 0.0807(17) 0.0063(15) 0.081(2) 0.007(2)
C10 0.1063(19) 0.0946(18) 0.0879(17) -0.0112(14) 0.0344(14) 0.0200(15)
O1 0.0805(10) 0.0906(11) 0.0844(10) -0.0077(8) 0.0538(8) -0.0057(8)
N1 0.0804(13) 0.1026(15) 0.0720(12) -0.0164(11) 0.0474(11) -0.0134(12)
C1 0.0568(10) 0.0655(11) 0.0564(10) 0.0057(9) 0.0273(8) 0.0057(8)
O2 0.0780(9) 0.0878(11) 0.0601(8) -0.0091(8) 0.0320(7) -0.0065(8)
C2 0.0557(10) 0.0736(12) 0.0658(11) 0.0029(10) 0.0323(9) -0.0064(9)
C3 0.0547(10) 0.0660(11) 0.0595(10) -0.0015(9) 0.0238(8) -0.0050(8)
C4 0.0510(10) 0.0576(10) 0.0527(9) 0.0066(8) 0.0227(8) 0.0066(8)
C5 0.0518(10) 0.0715(12) 0.0664(11) 0.0008(9) 0.0310(9) -0.0033(9)
C6 0.0572(10) 0.0719(12) 0.0624(11) -0.0069(9) 0.0256(9) -0.0069(9)
C7 0.0581(10) 0.0610(11) 0.0569(10) 0.0092(9) 0.0260(9) 0.0109(9)

loop_
_atom_type_symbol
_atom_type_description
_atom_type_scat_dispersion_real
_atom_type_scat_dispersion_imag
_atom_type_scat_source
C C 0.0033 0.0016 'International Tables Vol C Tables 4.2.6.8 and 6.1.1.4'
H H 0.0000 0.0000 'International Tables Vol C Tables 4.2.6.8 and 6.1.1.4'
N N 0.0061 0.0033 'International Tables Vol C Tables 4.2.6.8 and 6.1.1.4'
O O 0.0106 0.0060 'International Tables Vol C Tables 4.2.6.8 and 6.1.1.4'

loop_
_geom_angle_atom_site_label_1
_geom_angle_atom_site_label_2
_geom_angle_atom_site_label_3
_geom_angle
_geom_angle_site_symmetry_1
_geom_angle_site_symmetry_3
_geom_angle_publ_flag
C8 N2 C9 122.3(2) . . ?
C8 N2 C10 120.32(19) . . ?
C10 N2 C9 117.2(2) . . ?
N2 C8 H8 117.5 . . ?
O3 C8 N2 125.0(2) . . ?
O3 C8 H8 117.5 . . ?
N2 C9 H9A 109.5 . . ?
N2 C9 H9B 109.5 . . ?
N2 C9 H9C 109.5 . . ?
H9A C9 H9B 109.5 . . ?
H9A C9 H9C 109.5 . . ?
H9B C9 H9C 109.5 . . ?
N2 C10 H10A 109.5 . . ?
N2 C10 H10B 109.5 . . ?
N2 C10 H10C 109.5 . . ?
H10A C10 H10B 109.5 . . ?
H10A C10 H10C 109.5 . . ?
H10B C10 H10C 109.5 . . ?
C1 N1 H1A 121.4(18) . . ?
C1 N1 H1B 124.7(16) . . ?
H1A N1 H1B 114(2) . . ?
N1 C1 C2 121.49(19) . . ?
N1 C1 C6 120.9(2) . . ?
C2 C1 C6 117.61(17) . . ?
C7 O2 H2 111.8(19) . . ?
C1 C2 H2A 119.3 . . ?
C3 C2 C1 121.36(17) . . ?
C3 C2 H2A 119.3 . . ?
C2 C3 H3 119.6 . . ?
C2 C3 C4 120.73(18) . . ?
C4 C3 H3 119.6 . . ?
C3 C4 C7 122.74(17) . . ?
C5 C4 C3 117.99(16) . . ?
C5 C4 C7 119.27(16) . . ?
C4 C5 H5 119.2 . . ?
C6 C5 C4 121.62(17) . . ?
C6 C5 H5 119.2 . . ?
C1 C6 H6 119.7 . . ?
C5 C6 C1 120.69(18) . . ?
C5 C6 H6 119.7 . . ?
O1 C7 O2 121.93(17) . . ?
O1 C7 C4 123.76(18) . . ?
O2 C7 C4 114.31(16) . . ?

loop_
_geom_bond_atom_site_label_1
_geom_bond_atom_site_label_2
_geom_bond_distance
_geom_bond_site_symmetry_2
_geom_bond_publ_flag
N2 C8 1.313(3) . ?
N2 C9 1.447(3) . ?
N2 C10 1.443(3) . ?
O3 C8 1.227(3) . ?
C8 H8 0.9300 . ?
C9 H9A 0.9600 . ?
C9 H9B 0.9600 . ?
C9 H9C 0.9600 . ?
C10 H10A 0.9600 . ?
C10 H10B 0.9600 . ?
C10 H10C 0.9600 . ?
O1 C7 1.219(2) . ?
N1 C1 1.357(3) . ?
N1 H1A 0.80(3) . ?
N1 H1B 0.87(3) . ?
C1 C2 1.396(3) . ?
C1 C6 1.399(3) . ?
O2 C7 1.325(2) . ?
O2 H2 0.89(3) . ?
C2 H2A 0.9300 . ?
C2 C3 1.369(3) . ?
C3 H3 0.9300 . ?
C3 C4 1.394(2) . ?
C4 C5 1.386(3) . ?
C4 C7 1.469(2) . ?
C5 H5 0.9300 . ?
C5 C6 1.368(3) . ?
C6 H6 0.9300 . ?

loop_
_geom_torsion_atom_site_label_1
_geom_torsion_atom_site_label_2
_geom_torsion_atom_site_label_3
_geom_torsion_atom_site_label_4
_geom_torsion
_geom_torsion_site_symmetry_1
_geom_torsion_site_symmetry_2
_geom_torsion_site_symmetry_3
_geom_torsion_site_symmetry_4
_geom_torsion_publ_flag
C9 N2 C8 O3 178.6(3) . . . . ?
C10 N2 C8 O3 3.2(4) . . . . ?
N1 C1 C2 C3 178.7(2) . . . . ?
N1 C1 C6 C5 -178.85(19) . . . . ?
C1 C2 C3 C4 0.2(3) . . . . ?
C2 C1 C6 C5 -0.1(3) . . . . ?
C2 C3 C4 C5 -0.3(3) . . . . ?
C2 C3 C4 C7 -179.76(17) . . . . ?
C3 C4 C5 C6 0.2(3) . . . . ?
C3 C4 C7 O1 179.70(18) . . . . ?
C3 C4 C7 O2 -0.4(3) . . . . ?
C4 C5 C6 C1 0.0(3) . . . . ?
C5 C4 C7 O1 0.2(3) . . . . ?
C5 C4 C7 O2 -179.85(16) . . . . ?
C6 C1 C2 C3 0.0(3) . . . . ?
C7 C4 C5 C6 179.68(17) . . . . ?
